data_7211137
loop_
_publ_author_name
'Perumalla, Sathyanarayana Reddy'
'Sun, Changquan Calvin'

_publ_section_title
;
 Synthon preference in O-protonated amide crystals -- dominance of short
 strong hydrogen bonds
;
_journal_issue 44
_journal_name_full CrystEngComm
_journal_page_first 8941
_journal_paper_doi 10.1039/c3ce41271g
_journal_volume 15
_journal_year 2013
_chemical_formula_sum 'C20 H27 Br N2 O4'
_chemical_formula_weight 439.34
_chemical_name_common 'Phenacetin hemi hydrobromide'
_chemical_name_systematic
; 
 ? 
;
_space_group_IT_number 14
_symmetry_cell_setting monoclinic
_symmetry_space_group_name_Hall '-P 2ybc'
_symmetry_space_group_name_H-M 'P 1 21/c 1'
_atom_sites_solution_hydrogens geom
_atom_sites_solution_primary direct
_atom_sites_solution_secondary difmap
_audit_creation_method SHELXL-97
_cell_angle_alpha 90.00
_cell_angle_beta 111.742(2)
_cell_angle_gamma 90.00
_cell_formula_units_Z 8
_cell_length_a 13.3000(7)
_cell_length_b 12.1554(7)
_cell_length_c 28.5010(14)
_cell_measurement_reflns_used 9560
_cell_measurement_temperature 173(2)
_cell_measurement_theta_max 27.39
_cell_measurement_theta_min 2.28
_cell_volume 4279.9(4)
_computing_cell_refinement 'Bruker SAINT'
_computing_data_collection 'Bruker Apex2'
_computing_data_reduction 'Bruker SAINT'
_computing_molecular_graphics 'Bruker SHELXTL'
_computing_publication_material 'Bruker SHELXTL'
_computing_structure_refinement 'SHELXL-97 (Sheldrick, 1997)'
_computing_structure_solution 'SHELXS-97 (Sheldrick, 1990)'
_diffrn_ambient_temperature 173(2)
_diffrn_measured_fraction_theta_full 0.997
_diffrn_measured_fraction_theta_max 0.997
_diffrn_measurement_device_type 'Bruker Apex II platform CCD'
_diffrn_measurement_method 'Omega and Phi scans'
_diffrn_radiation_monochromator graphite
_diffrn_radiation_source 'fine-focus sealed tube'
_diffrn_radiation_type MoK\a
_diffrn_radiation_wavelength 0.71073
_diffrn_reflns_av_R_equivalents 0.0289
_diffrn_reflns_av_sigmaI/netI 0.0233
_diffrn_reflns_limit_h_max 17
_diffrn_reflns_limit_h_min -17
_diffrn_reflns_limit_k_max 15
_diffrn_reflns_limit_k_min -15
_diffrn_reflns_limit_l_max 36
_diffrn_reflns_limit_l_min -36
_diffrn_reflns_number 48114
_diffrn_reflns_theta_full 27.45
_diffrn_reflns_theta_max 27.45
_diffrn_reflns_theta_min 2.27
_exptl_absorpt_coefficient_mu 1.947
_exptl_absorpt_correction_T_max 0.7458
_exptl_absorpt_correction_T_min 0.6117
_exptl_absorpt_correction_type multi-scan
_exptl_absorpt_process_details 'SADABS (G. Sheldrick, 2003)'
_exptl_crystal_colour Colorless
_exptl_crystal_density_diffrn 1.364
_exptl_crystal_density_method 'not measured'
_exptl_crystal_description Needles
_exptl_crystal_F_000 1824
_exptl_crystal_size_max 0.28
_exptl_crystal_size_mid 0.19
_exptl_crystal_size_min 0.16
_refine_diff_density_max 0.302
_refine_diff_density_min -0.296
_refine_diff_density_rms 0.051
_refine_ls_extinction_method none
_refine_ls_goodness_of_fit_ref 1.008
_refine_ls_hydrogen_treatment mixed
_refine_ls_matrix_type full
_refine_ls_number_parameters 703
_refine_ls_number_reflns 9746
_refine_ls_number_restraints 0
_refine_ls_restrained_S_all 1.008
_refine_ls_R_factor_all 0.0423
_refine_ls_R_factor_gt 0.0285
_refine_ls_shift/su_max 0.001
_refine_ls_shift/su_mean 0.000
_refine_ls_structure_factor_coef Fsqd
_refine_ls_weighting_details 'calc w=1/[\s^2^(Fo^2^)+(0.0358P)^2^+1.1817P] where P=(Fo^2^+2Fc^2^)/3'
_refine_ls_weighting_scheme calc
_refine_ls_wR_factor_gt 0.0665
_refine_ls_wR_factor_ref 0.0717
_reflns_number_gt 7848
_reflns_number_total 9746
_reflns_threshold_expression >2sigma(I)
_cod_data_source_file c3ce41271g.txt
_cod_data_source_block 12008_0m
_cod_depositor_comments
;
The following automatic conversions were performed:

'_symmetry_cell_setting' value 'Monoclinic' changed to 'monoclinic'
according to /home/saulius/struct/CIF-dictionaries/cif_core.dic
dictionary named 'cif_core.dic' version 2.4.2 from
2011-04-26.

'_exptl_absorpt_correction_type' value 'Multi-Scan'
changed to 'multi-scan' according to
/home/saulius/struct/CIF-dictionaries/cif_core.dic dictionary named
'cif_core.dic' version 2.4.2 from 2011-04-26.

Automatic conversion script
Id: cif_fix_values 1891 2012-01-12 08:04:46Z andrius 
;
_cod_original_sg_symbol_H-M P21/c
_cod_database_code 7211137

loop_
_symmetry_equiv_pos_as_xyz
'x, y, z'
'-x, y+1/2, -z+1/2'
'-x, -y, -z'
'x, -y-1/2, z-1/2'

loop_
_atom_site_label
_atom_site_type_symbol
_atom_site_fract_x
_atom_site_fract_y
_atom_site_fract_z
_atom_site_U_iso_or_equiv
_atom_site_adp_type
_atom_site_occupancy
_atom_site_symmetry_multiplicity
_atom_site_calc_flag
O38 O -0.09037(11) 0.14561(11) 0.00410(4) 0.0449(3) Uani 1 1 d
O45 O -0.38991(11) -0.39617(11) -0.50146(4) 0.0440(3) Uani 1 1 d
O49 O -0.26125(9) -0.11619(9) -0.20679(4) 0.0299(3) Uani 1 1 d
O52 O -0.25300(9) -0.24454(9) -0.27076(4) 0.0298(3) Uani 1 1 d
N46 N -0.30649(12) 0.05974(12) -0.20047(5) 0.0293(3) Uani 1 1 d
N47 N -0.14920(12) -0.35896(12) -0.29540(5) 0.0289(3) Uani 1 1 d
C3 C -0.4495(2) -0.4733(2) -0.58351(8) 0.0525(6) Uani 1 1 d
C4 C -0.11717(18) 0.03742(17) -0.06687(7) 0.0474(5) Uani 1 1 d
C5 C -0.16813(17) 0.01136(17) -0.11716(7) 0.0445(5) Uani 1 1 d
C7 C -0.0471(2) 0.2337(2) 0.08282(8) 0.0497(5) Uani 1 1 d
C9 C -0.37521(19) -0.4888(2) -0.52929(8) 0.0478(5) Uani 1 1 d
C11 C -0.25271(16) -0.46930(16) -0.42479(7) 0.0401(5) Uani 1 1 d
C13 C -0.11694(18) 0.23913(18) 0.02752(7) 0.0428(5) Uani 1 1 d
C14 C -0.34629(16) -0.30126(16) -0.42529(7) 0.0378(4) Uani 1 1 d
C15 C -0.08658(15) -0.30690(16) -0.20761(7) 0.0314(4) Uani 1 1 d
C17 C -0.19569(15) -0.45640(15) -0.37337(7) 0.0359(4) Uani 1 1 d
C18 C -0.28906(16) -0.28782(15) -0.37437(7) 0.0364(4) Uani 1 1 d
C20 C -0.37352(16) -0.02433(16) -0.28280(7) 0.0335(4) Uani 1 1 d
C22 C -0.22662(15) 0.19759(15) -0.07701(7) 0.0357(4) Uani 1 1 d
C27 C -0.27832(15) 0.17172(15) -0.12770(6) 0.0327(4) Uani 1 1 d
C28 C -0.14575(15) 0.12948(15) -0.04629(6) 0.0347(4) Uani 1 1 d
C30 C -0.16783(13) -0.30129(13) -0.26011(6) 0.0267(3) Uani 1 1 d
C34 C -0.21304(13) -0.36649(13) -0.34787(6) 0.0283(3) Uani 1 1 d
C35 C -0.32888(14) -0.39152(15) -0.45089(6) 0.0341(4) Uani 1 1 d
C39 C -0.25046(13) 0.07863(14) -0.14799(6) 0.0284(3) Uani 1 1 d
C43 C -0.30952(13) -0.02892(13) -0.22727(6) 0.0272(3) Uani 1 1 d
O42 O 0.42056(11) -0.37749(11) 0.00997(5) 0.0465(3) Uani 1 1 d
O50 O 0.23764(9) -0.14410(9) -0.20764(4) 0.0293(3) Uani 1 1 d
N41 N 0.20164(11) -0.32101(12) -0.19682(5) 0.0291(3) Uani 1 1 d
C1 C 0.4616(2) -0.4518(3) 0.09147(8) 0.0570(6) Uani 1 1 d
C8 C 0.39393(17) -0.28222(17) -0.06453(7) 0.0447(5) Uani 1 1 d
C12 C 0.34221(17) -0.26373(16) -0.11567(7) 0.0419(5) Uani 1 1 d
C19 C 0.36433(15) -0.36859(15) -0.04085(6) 0.0357(4) Uani 1 1 d
C24 C 0.39220(18) -0.4647(2) 0.03636(7) 0.0458(5) Uani 1 1 d
C26 C 0.12930(16) -0.24613(16) -0.28117(7) 0.0325(4) Uani 1 1 d
C29 C 0.28223(15) -0.43911(16) -0.06910(7) 0.0366(4) Uani 1 1 d
C31 C 0.25849(13) -0.33289(14) -0.14378(6) 0.0284(3) Uani 1 1 d
C33 C 0.23020(15) -0.42024(15) -0.12049(7) 0.0343(4) Uani 1 1 d
C48 C 0.19371(13) -0.23488(13) -0.22589(6) 0.0267(3) Uani 1 1 d
O40 O 0.90036(11) -0.37212(11) 0.00722(5) 0.0452(3) Uani 1 1 d
O51 O 0.75874(9) -0.52119(9) -0.22546(4) 0.0308(3) Uani 1 1 d
N44 N 0.65938(12) -0.40396(12) -0.19916(5) 0.0297(3) Uani 1 1 d
C2 C 0.9547(2) -0.3001(3) 0.09013(8) 0.0573(6) Uani 1 1 d
C6 C 0.85854(16) -0.46369(16) -0.06966(7) 0.0378(4) Uani 1 1 d
C10 C 0.88193(19) -0.2827(2) 0.03596(8) 0.0486(5) Uani 1 1 d
C16 C 0.80147(16) -0.47585(15) -0.12088(7) 0.0361(4) Uani 1 1 d
C21 C 0.83930(15) -0.37544(15) -0.04346(6) 0.0350(4) Uani 1 1 d
C23 C 0.76167(16) -0.29787(17) -0.06908(7) 0.0403(4) Uani 1 1 d
C25 C 0.70527(15) -0.30968(16) -0.12047(7) 0.0373(4) Uani 1 1 d
C32 C 0.67585(13) -0.46161(13) -0.23518(6) 0.0278(3) Uani 1 1 d
C36 C 0.59347(15) -0.45256(15) -0.28754(7) 0.0307(4) Uani 1 1 d
C37 C 0.72393(13) -0.39774(14) -0.14678(6) 0.0290(4) Uani 1 1 d
Br1 Br -0.053290(14) -0.035722(14) -0.250310(7) 0.03756(6) Uani 1 1 d
Br2 Br 0.454647(14) -0.230396(14) -0.240397(7) 0.03687(6) Uani 1 1 d
H41 H 0.1673(16) -0.3785(16) -0.2106(7) 0.039(6) Uiso 1 1 d
H46 H -0.3402(15) 0.1109(16) -0.2154(7) 0.032(5) Uiso 1 1 d
H26C H 0.1029(15) -0.3170(17) -0.2885(7) 0.038(5) Uiso 1 1 d
H17 H -0.1443(17) -0.5075(17) -0.3555(7) 0.042(5) Uiso 1 1 d
H18 H -0.2955(17) -0.2262(17) -0.3580(8) 0.046(6) Uiso 1 1 d
H11 H -0.2382(16) -0.5290(16) -0.4402(7) 0.038(5) Uiso 1 1 d
H25 H 0.6555(18) -0.2575(17) -0.1370(8) 0.048(6) Uiso 1 1 d
H20C H -0.4050(17) 0.0444(17) -0.2929(7) 0.043(6) Uiso 1 1 d
H12 H 0.3635(17) -0.2085(17) -0.1304(8) 0.046(6) Uiso 1 1 d
H33 H 0.1775(16) -0.4680(16) -0.1393(7) 0.040(5) Uiso 1 1 d
H20B H -0.3254(17) -0.0424(16) -0.2999(8) 0.045(6) Uiso 1 1 d
H27 H -0.3327(16) 0.2186(16) -0.1491(7) 0.039(5) Uiso 1 1 d
H36C H 0.5502(17) -0.3888(18) -0.2919(7) 0.047(6) Uiso 1 1 d
H44 H 0.6026(16) -0.3584(16) -0.2089(7) 0.039(5) Uiso 1 1 d
H29 H 0.2624(16) -0.4993(17) -0.0527(8) 0.046(6) Uiso 1 1 d
H15B H -0.0413(17) -0.3683(18) -0.2027(8) 0.050(6) Uiso 1 1 d
H36B H 0.5494(17) -0.5162(18) -0.2930(8) 0.046(6) Uiso 1 1 d
H36A H 0.6276(17) -0.4506(17) -0.3113(8) 0.049(6) Uiso 1 1 d
H14 H -0.3963(17) -0.2496(16) -0.4437(8) 0.042(5) Uiso 1 1 d
H26B H 0.1761(18) -0.2262(17) -0.2993(8) 0.050(6) Uiso 1 1 d
H26A H 0.0728(17) -0.1977(18) -0.2878(8) 0.047(6) Uiso 1 1 d
H6 H 0.9106(17) -0.5168(17) -0.0525(8) 0.049(6) Uiso 1 1 d
H3A H -0.526(2) -0.4694(18) -0.5862(9) 0.060(7) Uiso 1 1 d
H16 H 0.8137(18) -0.5351(19) -0.1372(8) 0.060(7) Uiso 1 1 d
H23 H 0.7465(17) -0.2382(17) -0.0525(8) 0.050(6) Uiso 1 1 d
H15 H -0.0461(18) -0.2431(18) -0.2032(8) 0.050(6) Uiso 1 1 d
H47 H -0.0930(17) -0.4001(16) -0.2847(7) 0.042(6) Uiso 1 1 d
H7A H 0.028(2) 0.2347(17) 0.0876(8) 0.051(6) Uiso 1 1 d
H22 H -0.2468(17) 0.2633(17) -0.0642(8) 0.049(6) Uiso 1 1 d
H13A H -0.2004(19) 0.2344(16) 0.0200(8) 0.050(6) Uiso 1 1 d
H1A H 0.538(2) -0.4572(18) 0.0972(9) 0.059(7) Uiso 1 1 d
H10A H 0.8035(19) -0.2846(18) 0.0314(8) 0.057(7) Uiso 1 1 d
H24A H 0.3142(19) -0.4584(17) 0.0319(8) 0.053(6) Uiso 1 1 d
H20A H -0.4260(17) -0.0774(18) -0.2895(8) 0.048(6) Uiso 1 1 d
H8 H 0.4519(19) -0.2363(19) -0.0445(9) 0.063(7) Uiso 1 1 d
H5 H -0.1477(18) -0.0479(18) -0.1301(8) 0.055(6) Uiso 1 1 d
H13B H -0.1054(17) 0.3022(18) 0.0112(8) 0.045(6) Uiso 1 1 d
H2C H 0.940(2) -0.371(2) 0.1016(10) 0.084(10) Uiso 1 1 d
H7C H -0.061(2) 0.295(2) 0.0990(10) 0.074(8) Uiso 1 1 d
H2B H 1.033(2) -0.300(2) 0.0948(9) 0.065(7) Uiso 1 1 d
H9B H -0.295(2) -0.4876(19) -0.5240(8) 0.059(7) Uiso 1 1 d
H15C H -0.1192(18) -0.3107(18) -0.1841(8) 0.053(6) Uiso 1 1 d
H4 H -0.062(2) -0.0054(19) -0.0453(9) 0.062(7) Uiso 1 1 d
H3C H -0.434(2) -0.402(2) -0.5959(9) 0.074(8) Uiso 1 1 d
H7B H -0.063(2) 0.162(2) 0.0969(9) 0.073(8) Uiso 1 1 d
H50 H 0.239(2) -0.090(3) -0.2366(11) 0.106(10) Uiso 1 1 d
H24B H 0.4039(18) -0.5347(19) 0.0222(8) 0.054(7) Uiso 1 1 d
H9A H -0.3926(19) -0.553(2) -0.5148(9) 0.060(7) Uiso 1 1 d
H3B H -0.442(2) -0.536(2) -0.6015(10) 0.077(8) Uiso 1 1 d
H49 H -0.257(2) -0.174(3) -0.2333(11) 0.102(10) Uiso 1 1 d
H10B H 0.8966(19) -0.2158(19) 0.0221(9) 0.056(7) Uiso 1 1 d
H1C H 0.450(2) -0.377(2) 0.1043(10) 0.083(9) Uiso 1 1 d
H2A H 0.950(2) -0.241(2) 0.1102(11) 0.087(9) Uiso 1 1 d
H1B H 0.453(2) -0.512(2) 0.1111(11) 0.093(10) Uiso 1 1 d

loop_
_atom_site_aniso_label
_atom_site_aniso_U_11
_atom_site_aniso_U_22
_atom_site_aniso_U_33
_atom_site_aniso_U_23
_atom_site_aniso_U_13
_atom_site_aniso_U_12
O38 0.0519(8) 0.0466(8) 0.0238(6) -0.0080(6) -0.0005(6) 0.0145(6)
O45 0.0492(8) 0.0492(8) 0.0258(6) -0.0040(6) 0.0048(6) 0.0160(6)
O49 0.0351(6) 0.0279(6) 0.0244(6) -0.0030(5) 0.0084(5) 0.0031(5)
O52 0.0297(6) 0.0289(6) 0.0284(6) -0.0065(5) 0.0079(5) 0.0005(5)
N46 0.0304(8) 0.0280(8) 0.0243(7) -0.0011(6) 0.0042(6) 0.0058(6)
N47 0.0298(8) 0.0286(8) 0.0261(7) 0.0005(6) 0.0078(6) 0.0060(6)
C3 0.0543(14) 0.0642(16) 0.0301(10) -0.0093(10) 0.0052(10) 0.0098(12)
C4 0.0509(12) 0.0434(12) 0.0314(10) -0.0055(8) -0.0042(9) 0.0210(9)
C5 0.0499(12) 0.0386(11) 0.0330(10) -0.0097(8) 0.0013(9) 0.0193(9)
C7 0.0506(14) 0.0608(15) 0.0309(10) -0.0124(10) 0.0071(9) 0.0033(11)
C9 0.0514(13) 0.0543(14) 0.0300(10) -0.0098(9) 0.0059(9) 0.0136(11)
C11 0.0467(11) 0.0367(10) 0.0317(9) -0.0070(8) 0.0086(8) 0.0124(8)
C13 0.0486(12) 0.0462(12) 0.0281(9) -0.0094(9) 0.0078(9) 0.0076(9)
C14 0.0435(11) 0.0380(10) 0.0299(9) 0.0043(8) 0.0111(8) 0.0142(8)
C15 0.0341(10) 0.0284(9) 0.0283(9) -0.0021(7) 0.0076(8) -0.0004(8)
C17 0.0390(10) 0.0341(10) 0.0299(9) 0.0007(7) 0.0071(8) 0.0122(8)
C18 0.0465(11) 0.0319(10) 0.0307(9) -0.0002(7) 0.0141(8) 0.0119(8)
C20 0.0366(10) 0.0334(10) 0.0248(9) -0.0022(7) 0.0048(8) 0.0005(8)
C22 0.0407(10) 0.0321(9) 0.0296(9) -0.0060(7) 0.0078(8) 0.0097(8)
C27 0.0345(9) 0.0317(9) 0.0278(9) -0.0014(7) 0.0068(7) 0.0092(7)
C28 0.0373(10) 0.0370(10) 0.0236(8) -0.0040(7) 0.0040(7) 0.0026(8)
C30 0.0297(9) 0.0227(8) 0.0276(8) -0.0016(6) 0.0103(7) -0.0044(7)
C34 0.0302(9) 0.0303(9) 0.0245(8) 0.0004(6) 0.0102(7) 0.0016(7)
C35 0.0360(9) 0.0391(10) 0.0249(8) -0.0006(7) 0.0086(7) 0.0055(8)
C39 0.0289(8) 0.0306(9) 0.0225(8) -0.0029(6) 0.0055(7) 0.0006(7)
C43 0.0239(8) 0.0301(9) 0.0270(8) -0.0022(7) 0.0087(7) -0.0027(6)
O42 0.0506(8) 0.0544(9) 0.0247(6) 0.0081(6) 0.0025(6) -0.0131(7)
O50 0.0339(6) 0.0275(6) 0.0255(6) 0.0025(5) 0.0097(5) -0.0030(5)
N41 0.0294(8) 0.0288(8) 0.0243(7) 0.0014(6) 0.0046(6) -0.0047(6)
C1 0.0539(15) 0.0836(19) 0.0282(10) 0.0131(11) 0.0091(10) -0.0038(13)
C8 0.0473(12) 0.0412(11) 0.0320(10) 0.0044(8) -0.0011(9) -0.0162(9)
C12 0.0466(11) 0.0374(11) 0.0316(9) 0.0091(8) 0.0028(8) -0.0158(9)
C19 0.0374(10) 0.0392(10) 0.0255(9) 0.0047(7) 0.0061(7) -0.0018(8)
C24 0.0435(12) 0.0606(14) 0.0308(10) 0.0128(9) 0.0109(9) -0.0040(10)
C26 0.0346(10) 0.0333(10) 0.0255(9) 0.0015(7) 0.0063(8) 0.0009(8)
C29 0.0391(10) 0.0378(10) 0.0298(9) 0.0070(8) 0.0093(8) -0.0071(8)
C31 0.0279(8) 0.0296(9) 0.0244(8) 0.0024(6) 0.0060(7) -0.0007(7)
C33 0.0335(9) 0.0348(10) 0.0303(9) 0.0027(7) 0.0069(8) -0.0074(8)
C48 0.0241(8) 0.0296(9) 0.0270(8) 0.0010(7) 0.0102(7) 0.0022(6)
O40 0.0497(8) 0.0533(9) 0.0261(6) -0.0036(6) 0.0065(6) 0.0160(7)
O51 0.0300(6) 0.0307(6) 0.0288(6) -0.0062(5) 0.0076(5) 0.0018(5)
N44 0.0303(8) 0.0307(8) 0.0268(7) 0.0004(6) 0.0089(6) 0.0059(6)
C2 0.0574(15) 0.0773(18) 0.0307(11) -0.0114(12) 0.0089(10) 0.0097(13)
C6 0.0440(11) 0.0384(10) 0.0293(9) 0.0047(8) 0.0117(8) 0.0136(8)
C10 0.0477(13) 0.0598(15) 0.0339(10) -0.0109(10) 0.0100(9) 0.0120(11)
C16 0.0447(11) 0.0331(10) 0.0309(9) 0.0013(8) 0.0142(8) 0.0112(8)
C21 0.0369(10) 0.0403(10) 0.0268(9) 0.0008(7) 0.0106(7) 0.0048(8)
C23 0.0442(11) 0.0400(11) 0.0336(10) -0.0066(8) 0.0110(8) 0.0115(9)
C25 0.0372(10) 0.0370(10) 0.0346(10) -0.0006(8) 0.0099(8) 0.0129(8)
C32 0.0309(9) 0.0229(8) 0.0292(8) -0.0004(6) 0.0104(7) -0.0042(7)
C36 0.0319(9) 0.0277(9) 0.0297(9) -0.0020(7) 0.0082(7) -0.0022(8)
C37 0.0301(9) 0.0313(9) 0.0257(8) 0.0006(7) 0.0103(7) 0.0011(7)
Br1 0.02955(10) 0.02725(9) 0.04823(11) 0.00608(7) 0.00549(8) -0.00121(7)
Br2 0.02917(10) 0.02827(10) 0.04573(11) -0.00679(7) 0.00522(8) 0.00157(7)

loop_
_atom_type_symbol
_atom_type_description
_atom_type_scat_dispersion_real
_atom_type_scat_dispersion_imag
_atom_type_scat_source
C C 0.0033 0.0016 'International Tables Vol C Tables 4.2.6.8 and 6.1.1.4'
H H 0.0000 0.0000 'International Tables Vol C Tables 4.2.6.8 and 6.1.1.4'
Br Br -0.2901 2.4595 'International Tables Vol C Tables 4.2.6.8 and 6.1.1.4'
N N 0.0061 0.0033 'International Tables Vol C Tables 4.2.6.8 and 6.1.1.4'
O O 0.0106 0.0060 'International Tables Vol C Tables 4.2.6.8 and 6.1.1.4'

loop_
_geom_angle_atom_site_label_1
_geom_angle_atom_site_label_2
_geom_angle_atom_site_label_3
_geom_angle
C28 O38 C13 118.44(14)
C35 O45 C9 117.80(14)
C43 O49 H49 112.5(16)
C30 O52 H49 116.1(12)
C43 N46 C39 129.50(15)
C43 N46 H46 116.3(14)
C39 N46 H46 114.2(14)
C30 N47 C34 128.78(15)
C30 N47 H47 115.0(13)
C34 N47 H47 116.1(13)
C9 C3 H3A 110.4(14)
C9 C3 H3C 109.3(15)
H3A C3 H3C 106(2)
C9 C3 H3B 107.1(16)
H3A C3 H3B 108(2)
H3C C3 H3B 116(2)
C5 C4 C28 121.47(17)
C5 C4 H4 121.7(14)
C28 C4 H4 116.8(14)
C4 C5 C39 119.50(17)
C4 C5 H5 120.4(14)
C39 C5 H5 120.1(14)
C13 C7 H7A 110.8(13)
C13 C7 H7C 109.0(16)
H7A C7 H7C 108(2)
C13 C7 H7B 108.3(14)
H7A C7 H7B 108.2(19)
H7C C7 H7B 113(2)
O45 C9 C3 107.28(18)
O45 C9 H9B 104.9(13)
C3 C9 H9B 113.6(13)
O45 C9 H9A 107.4(14)
C3 C9 H9A 112.1(14)
H9B C9 H9A 111.0(19)
C35 C11 C17 119.70(17)
C35 C11 H11 122.1(12)
C17 C11 H11 118.2(12)
O38 C13 C7 106.93(17)
O38 C13 H13A 106.7(11)
C7 C13 H13A 113.9(12)
O38 C13 H13B 107.8(13)
C7 C13 H13B 113.8(13)
H13A C13 H13B 107.3(17)
C18 C14 C35 120.99(17)
C18 C14 H14 121.3(13)
C35 C14 H14 117.7(13)
C30 C15 H15B 112.0(13)
C30 C15 H15 105.4(13)
H15B C15 H15 109.7(18)
C30 C15 H15C 111.7(13)
H15B C15 H15C 107.4(18)
H15 C15 H15C 110.5(19)
C34 C17 C11 120.92(17)
C34 C17 H17 118.5(12)
C11 C17 H17 120.6(12)
C14 C18 C34 119.80(17)
C14 C18 H18 121.5(13)
C34 C18 H18 118.6(13)
C43 C20 H20C 112.0(12)
C43 C20 H20B 107.7(12)
H20C C20 H20B 110.8(17)
C43 C20 H20A 106.5(13)
H20C C20 H20A 110.3(18)
H20B C20 H20A 109.4(17)
C28 C22 C27 119.56(16)
C28 C22 H22 121.3(13)
C27 C22 H22 119.1(13)
C39 C27 C22 121.01(16)
C39 C27 H27 118.9(12)
C22 C27 H27 120.1(12)
O38 C28 C4 115.96(16)
O38 C28 C22 124.82(16)
C4 C28 C22 119.23(16)
O52 C30 N47 120.71(15)
O52 C30 C15 121.27(15)
N47 C30 C15 118.02(15)
C17 C34 C18 119.21(15)
C17 C34 N47 116.98(15)
C18 C34 N47 123.79(15)
O45 C35 C14 115.99(15)
O45 C35 C11 124.63(16)
C14 C35 C11 119.37(16)
C27 C39 C5 119.21(15)
C27 C39 N46 117.08(15)
C5 C39 N46 123.66(15)
O49 C43 N46 121.25(15)
O49 C43 C20 120.83(15)
N46 C43 C20 117.91(15)
C19 O42 C24 117.98(15)
C48 O50 H50 110.9(17)
C48 N41 C31 129.51(15)
C48 N41 H41 117.4(13)
C31 N41 H41 113.0(13)
C24 C1 H1A 111.6(14)
C24 C1 H1C 110.7(15)
H1A C1 H1C 107(2)
C24 C1 H1B 112.0(18)
H1A C1 H1B 101(2)
H1C C1 H1B 114(2)
C12 C8 C19 121.24(17)
C12 C8 H8 121.0(14)
C19 C8 H8 117.8(14)
C8 C12 C31 119.35(17)
C8 C12 H12 119.9(13)
C31 C12 H12 120.8(13)
O42 C19 C8 115.77(16)
O42 C19 C29 124.78(16)
C8 C19 C29 119.45(16)
O42 C24 C1 107.01(18)
O42 C24 H24A 109.8(12)
C1 C24 H24A 109.4(12)
O42 C24 H24B 108.4(13)
C1 C24 H24B 112.9(13)
H24A C24 H24B 109.3(18)
C48 C26 H26C 110.2(12)
C48 C26 H26B 107.8(13)
H26C C26 H26B 112.0(17)
C48 C26 H26A 105.4(13)
H26C C26 H26A 109.7(18)
H26B C26 H26A 111.5(17)
C19 C29 C33 119.20(17)
C19 C29 H29 119.3(12)
C33 C29 H29 121.5(12)
C33 C31 C12 119.54(16)
C33 C31 N41 117.22(15)
C12 C31 N41 123.20(15)
C31 C33 C29 121.20(17)
C31 C33 H33 119.6(12)
C29 C33 H33 119.2(12)
O50 C48 N41 121.19(15)
O50 C48 C26 120.63(15)
N41 C48 C26 118.17(15)
C21 O40 C10 117.64(14)
C32 N44 C37 129.20(15)
C32 N44 H44 116.7(12)
C37 N44 H44 113.9(12)
C10 C2 H2C 109.8(17)
C10 C2 H2B 112.3(14)
H2C C2 H2B 107(2)
C10 C2 H2A 110.7(18)
H2C C2 H2A 114(2)
H2B C2 H2A 103(2)
C16 C6 C21 120.93(17)
C16 C6 H6 119.1(13)
C21 C6 H6 120.0(13)
O40 C10 C2 107.35(18)
O40 C10 H10A 107.3(13)
C2 C10 H10A 111.9(13)
O40 C10 H10B 107.7(14)
C2 C10 H10B 113.1(14)
H10A C10 H10B 109.1(19)
C6 C16 C37 119.70(17)
C6 C16 H16 119.7(14)
C37 C16 H16 120.6(15)
O40 C21 C6 115.82(16)
O40 C21 C23 124.66(16)
C6 C21 C23 119.52(16)
C25 C23 C21 119.46(17)
C25 C23 H23 119.0(13)
C21 C23 H23 121.5(13)
C37 C25 C23 121.27(17)
C37 C25 H25 120.1(13)
C23 C25 H25 118.7(13)
O51 C32 N44 120.99(15)
O51 C32 C36 121.34(15)
N44 C32 C36 117.66(15)
C32 C36 H36C 112.1(12)
C32 C36 H36B 106.5(12)
H36C C36 H36B 109.8(18)
C32 C36 H36A 110.4(13)
H36C C36 H36A 108.5(17)
H36B C36 H36A 109.6(17)
C25 C37 C16 119.11(16)
C25 C37 N44 116.82(15)
C16 C37 N44 124.05(15)

loop_
_geom_bond_atom_site_label_1
_geom_bond_atom_site_label_2
_geom_bond_distance
O38 C28 1.364(2)
O38 C13 1.427(2)
O45 C35 1.369(2)
O45 C9 1.432(2)
O49 C43 1.2651(19)
O49 H49 1.05(3)
O52 C30 1.2635(19)
O52 H49 1.38(3)
N46 C43 1.313(2)
N46 C39 1.421(2)
N46 H46 0.792(19)
N47 C30 1.322(2)
N47 C34 1.423(2)
N47 H47 0.86(2)
C3 C9 1.506(3)
C3 H3A 0.99(3)
C3 H3C 0.99(3)
C3 H3B 0.94(3)
C4 C5 1.376(3)
C4 C28 1.381(3)
C4 H4 0.93(2)
C5 C39 1.388(2)
C5 H5 0.90(2)
C7 C13 1.506(3)
C7 H7A 0.96(2)
C7 H7C 0.93(3)
C7 H7B 1.01(3)
C9 H9B 1.02(2)
C9 H9A 0.95(2)
C11 C35 1.384(2)
C11 C17 1.387(2)
C11 H11 0.91(2)
C13 H13A 1.05(2)
C13 H13B 0.94(2)
C14 C18 1.376(2)
C14 C35 1.384(2)
C14 H14 0.92(2)
C15 C30 1.488(2)
C15 H15B 0.94(2)
C15 H15 0.93(2)
C15 H15C 0.92(2)
C17 C34 1.378(2)
C17 H17 0.92(2)
C18 C34 1.393(2)
C18 H18 0.90(2)
C20 C43 1.495(2)
C20 H20C 0.93(2)
C20 H20B 0.96(2)
C20 H20A 0.92(2)
C22 C28 1.382(2)
C22 C27 1.387(2)
C22 H22 0.96(2)
C27 C39 1.382(2)
C27 H27 0.95(2)
O42 C19 1.366(2)
O42 C24 1.429(2)
O50 C48 1.2666(19)
O50 H50 1.06(3)
N41 C48 1.315(2)
N41 C31 1.425(2)
N41 H41 0.85(2)
C1 C24 1.506(3)
C1 H1A 0.98(2)
C1 H1C 1.02(3)
C1 H1B 0.95(3)
C8 C12 1.380(3)
C8 C19 1.382(3)
C8 H8 0.95(2)
C12 C31 1.388(2)
C12 H12 0.89(2)
C19 C29 1.387(2)
C24 H24A 1.00(2)
C24 H24B 0.98(2)
C26 C48 1.495(2)
C26 H26C 0.92(2)
C26 H26B 0.97(2)
C26 H26A 0.92(2)
C29 C33 1.388(2)
C29 H29 0.96(2)
C31 C33 1.376(2)
C33 H33 0.92(2)
O40 C21 1.371(2)
O40 C10 1.436(2)
O51 C32 1.261(2)
N44 C32 1.327(2)
N44 C37 1.422(2)
N44 H44 0.89(2)
C2 C10 1.503(3)
C2 H2C 0.96(3)
C2 H2B 1.00(3)
C2 H2A 0.94(3)
C6 C16 1.381(2)
C6 C21 1.384(3)
C6 H6 0.94(2)
C10 H10A 1.00(2)
C10 H10B 0.96(2)
C16 C37 1.395(2)
C16 H16 0.90(2)
C21 C23 1.389(3)
C23 C25 1.384(3)
C23 H23 0.93(2)
C25 C37 1.381(2)
C25 H25 0.91(2)
C32 C36 1.493(2)
C36 H36C 0.95(2)
C36 H36B 0.95(2)
C36 H36A 0.94(2)

loop_
_geom_torsion_atom_site_label_1
_geom_torsion_atom_site_label_2
_geom_torsion_atom_site_label_3
_geom_torsion_atom_site_label_4
_geom_torsion
C28 C4 C5 C39 -0.3(4)
C35 O45 C9 C3 -179.03(19)
C28 O38 C13 C7 177.84(19)
C35 C11 C17 C34 -0.6(3)
C35 C14 C18 C34 -0.6(3)
C28 C22 C27 C39 0.2(3)
C13 O38 C28 C4 -179.6(2)
C13 O38 C28 C22 0.2(3)
C5 C4 C28 O38 179.1(2)
C5 C4 C28 C22 -0.7(3)
C27 C22 C28 O38 -179.07(18)
C27 C22 C28 C4 0.7(3)
C34 N47 C30 O52 1.7(3)
C34 N47 C30 C15 -179.30(16)
C11 C17 C34 C18 0.0(3)
C11 C17 C34 N47 -178.69(18)
C14 C18 C34 C17 0.6(3)
C14 C18 C34 N47 179.21(17)
C30 N47 C34 C17 -159.84(17)
C30 N47 C34 C18 21.5(3)
C9 O45 C35 C14 -179.38(19)
C9 O45 C35 C11 1.0(3)
C18 C14 C35 O45 -179.67(18)
C18 C14 C35 C11 0.0(3)
C17 C11 C35 O45 -179.74(19)
C17 C11 C35 C14 0.6(3)
C22 C27 C39 C5 -1.1(3)
C22 C27 C39 N46 -178.95(17)
C4 C5 C39 C27 1.1(3)
C4 C5 C39 N46 178.8(2)
C43 N46 C39 C27 -167.42(17)
C43 N46 C39 C5 14.9(3)
C39 N46 C43 O49 2.8(3)
C39 N46 C43 C20 -178.26(17)
C19 C8 C12 C31 0.3(3)
C24 O42 C19 C8 179.3(2)
C24 O42 C19 C29 -0.9(3)
C12 C8 C19 O42 -179.2(2)
C12 C8 C19 C29 1.0(3)
C19 O42 C24 C1 -176.97(19)
O42 C19 C29 C33 179.09(18)
C8 C19 C29 C33 -1.1(3)
C8 C12 C31 C33 -1.6(3)
C8 C12 C31 N41 -179.06(19)
C48 N41 C31 C33 162.59(17)
C48 N41 C31 C12 -19.9(3)
C12 C31 C33 C29 1.5(3)
N41 C31 C33 C29 179.11(17)
C19 C29 C33 C31 -0.1(3)
C31 N41 C48 O50 -2.2(3)
C31 N41 C48 C26 179.06(16)
C21 O40 C10 C2 177.7(2)
C21 C6 C16 C37 0.6(3)
C10 O40 C21 C6 -179.17(19)
C10 O40 C21 C23 0.7(3)
C16 C6 C21 O40 179.72(18)
C16 C6 C21 C23 -0.2(3)
O40 C21 C23 C25 179.73(19)
C6 C21 C23 C25 -0.4(3)
C21 C23 C25 C37 0.6(3)
C37 N44 C32 O51 -0.7(3)
C37 N44 C32 C36 179.84(16)
C23 C25 C37 C16 -0.2(3)
C23 C25 C37 N44 178.16(18)
C6 C16 C37 C25 -0.4(3)
C6 C16 C37 N44 -178.61(17)
C32 N44 C37 C25 162.30(18)
C32 N44 C37 C16 -19.4(3)
